data_4027848
loop_
_publ_author_name
'Subhendu Sekhar Bag'
'Sangita Talukdar'
'Katsuhiko Matsumoto'
'Rajen Kundu'

_publ_section_title
;
 Triazolyl Donor/Acceptor Chromophore Decorated Unnatural Nucleosides and
 Oligonucleotides with Duplex Stability Comparable to That of a Natural
 Adenine/Thymine Pair
;
_journal_name_full 'Journal of Organic Chemistry'
_journal_page_first 278
_journal_page_last 291
_journal_paper_doi 10.1021/jo302033f
_journal_volume 78
_journal_year 2013
_chemical_formula_moiety C21H19N3O3
_chemical_formula_sum 'C21 H19 N3 O3'
_chemical_formula_weight 361.39
_chemical_name_common Nucleoside
_chemical_name_systematic
; 
 ? 
;
_space_group_IT_number 19
_symmetry_cell_setting orthorhombic
_symmetry_space_group_name_Hall 'P 2ac 2ab'
_symmetry_space_group_name_H-M 'P 21 21 21'
_atom_sites_solution_hydrogens geom
_atom_sites_solution_primary direct
_atom_sites_solution_secondary difmap
_audit_creation_method SHELXL-97
_cell_angle_alpha 90.00
_cell_angle_beta 90.00
_cell_angle_gamma 90.00
_cell_formula_units_Z 4
_cell_length_a 10.054(3)
_cell_length_b 12.268(3)
_cell_length_c 14.045(3)
_cell_measurement_reflns_used 1833
_cell_measurement_temperature 296(2)
_cell_measurement_theta_max 16.78
_cell_measurement_theta_min 2.62
_cell_volume 1732.3(8)
_computing_cell_refinement 'Bruker SMART'
_computing_data_collection 'Bruker SMART'
_computing_data_reduction 'Bruker SAINT'
_computing_molecular_graphics 'Bruker SHELXTL'
_computing_publication_material 'Bruker SHELXTL'
_computing_structure_refinement 'SHELXL-97 (Sheldrick, 1997)'
_computing_structure_solution 'SHELXS-97 (Sheldrick, 1990)'
_diffrn_ambient_temperature 296(2)
_diffrn_measured_fraction_theta_full 0.995
_diffrn_measured_fraction_theta_max 0.995
_diffrn_measurement_device_type 'CCD area detector'
_diffrn_measurement_method 'phi and omega scans'
_diffrn_radiation_monochromator graphite
_diffrn_radiation_probe x-ray
_diffrn_radiation_source 'fine-focus sealed tube'
_diffrn_radiation_type MoK\a
_diffrn_radiation_wavelength 0.71073
_diffrn_reflns_av_R_equivalents 0.0685
_diffrn_reflns_av_sigmaI/netI 0.0886
_diffrn_reflns_limit_h_max 12
_diffrn_reflns_limit_h_min -12
_diffrn_reflns_limit_k_max 14
_diffrn_reflns_limit_k_min -14
_diffrn_reflns_limit_l_max 16
_diffrn_reflns_limit_l_min -16
_diffrn_reflns_number 17216
_diffrn_reflns_theta_full 25.24
_diffrn_reflns_theta_max 25.24
_diffrn_reflns_theta_min 2.20
_exptl_absorpt_coefficient_mu 0.095
_exptl_absorpt_correction_T_max 0.977
_exptl_absorpt_correction_T_min 0.961
_exptl_absorpt_correction_type multi-scan
_exptl_absorpt_process_details multi-scan
_exptl_crystal_colour colourless
_exptl_crystal_density_diffrn 1.386
_exptl_crystal_description prism
_exptl_crystal_F_000 760
_exptl_crystal_size_max 0.45
_exptl_crystal_size_mid 0.35
_exptl_crystal_size_min 0.25
_refine_diff_density_max 0.147
_refine_diff_density_min -0.195
_refine_diff_density_rms 0.038
_refine_ls_abs_structure_details 'Flack H D (1983), Acta Cryst. A39, 876-881'
_refine_ls_abs_structure_Flack 2(2)
_refine_ls_extinction_method none
_refine_ls_goodness_of_fit_ref 0.961
_refine_ls_hydrogen_treatment none
_refine_ls_matrix_type full
_refine_ls_number_parameters 246
_refine_ls_number_reflns 3116
_refine_ls_number_restraints 0
_refine_ls_restrained_S_all 0.961
_refine_ls_R_factor_all 0.1127
_refine_ls_R_factor_gt 0.0522
_refine_ls_shift/su_max 0.000
_refine_ls_shift/su_mean 0.000
_refine_ls_structure_factor_coef Fsqd
_refine_ls_weighting_details 'calc w=1/[\s^2^(Fo^2^)+(0.0488P)^2^+0.0000P] where P=(Fo^2^+2Fc^2^)/3'
_refine_ls_weighting_scheme calc
_refine_ls_wR_factor_gt 0.0997
_refine_ls_wR_factor_ref 0.1184
_reflns_number_gt 1789
_reflns_number_total 3116
_reflns_threshold_expression >2sigma(I)
_cod_data_source_file jo302033f_si_002.cif
_cod_data_source_block SSBST_TPhenBDo
_cod_original_cell_volume 1732.4(7)
_cod_database_code 4027848

loop_
_symmetry_equiv_pos_as_xyz
'x, y, z'
'-x+1/2, -y, z+1/2'
'-x, y+1/2, -z+1/2'
'x+1/2, -y+1/2, -z'

loop_
_atom_site_label
_atom_site_type_symbol
_atom_site_fract_x
_atom_site_fract_y
_atom_site_fract_z
_atom_site_U_iso_or_equiv
_atom_site_adp_type
_atom_site_occupancy
_atom_site_symmetry_multiplicity
_atom_site_calc_flag
_atom_site_refinement_flags
C9 C 0.4693(3) 0.3157(3) 0.1400(2) 0.0468(9) Uani 1 1 d .
C14 C 0.3558(4) 0.2473(2) 0.1461(2) 0.0447(9) Uani 1 1 d .
C3 C 0.6105(4) 0.1528(3) 0.1170(2) 0.0487(9) Uani 1 1 d .
C15 C 0.2552(3) 0.0578(2) 0.1511(2) 0.0435(9) Uani 1 1 d .
C13 C 0.2296(4) 0.2966(3) 0.1555(2) 0.0549(10) Uani 1 1 d .
H13 H 0.1544 0.2527 0.1581 0.066 Uiso 1 1 calc R
C2 C 0.4934(4) 0.0877(3) 0.1259(2) 0.0513(9) Uani 1 1 d .
H2 H 0.5014 0.0124 0.1210 0.062 Uiso 1 1 calc R
C1 C 0.3706(4) 0.1310(2) 0.1413(2) 0.0456(9) Uani 1 1 d .
C7 C 0.7176(4) 0.3281(3) 0.1193(2) 0.0616(11) Uani 1 1 d .
H7 H 0.7142 0.4036 0.1252 0.074 Uiso 1 1 calc R
C16 C 0.2054(3) -0.0210(2) 0.0931(2) 0.0480(10) Uani 1 1 d .
H16 H 0.2385 -0.0424 0.0341 0.058 Uiso 1 1 calc R
C8 C 0.5993(4) 0.2668(3) 0.1257(2) 0.0458(9) Uani 1 1 d .
C4 C 0.7340(4) 0.1050(3) 0.1027(3) 0.0604(11) Uani 1 1 d .
H4 H 0.7403 0.0297 0.0972 0.072 Uiso 1 1 calc R
C10 C 0.4507(4) 0.4294(3) 0.1462(3) 0.0616(11) Uani 1 1 d .
H10 H 0.5240 0.4754 0.1425 0.074 Uiso 1 1 calc R
C6 C 0.8366(4) 0.2781(4) 0.1047(3) 0.0673(11) Uani 1 1 d .
H6 H 0.9132 0.3203 0.1001 0.081 Uiso 1 1 calc R
C11 C 0.3263(5) 0.4730(3) 0.1576(3) 0.0717(12) Uani 1 1 d .
H11 H 0.3170 0.5482 0.1632 0.086 Uiso 1 1 calc R
C5 C 0.8465(4) 0.1670(4) 0.0965(3) 0.0714(12) Uani 1 1 d .
H5 H 0.9288 0.1343 0.0869 0.086 Uiso 1 1 calc R
C12 C 0.2149(4) 0.4079(3) 0.1611(3) 0.0670(12) Uani 1 1 d .
H12 H 0.1309 0.4387 0.1672 0.080 Uiso 1 1 calc R
N1 N 0.0990(3) -0.0617(2) 0.1382(2) 0.0449(7) Uani 1 1 d .
N2 N 0.0806(3) -0.0115(2) 0.22226(19) 0.0507(8) Uani 1 1 d .
N3 N 0.1757(3) 0.0612(2) 0.23030(19) 0.0501(8) Uani 1 1 d .
O1 O -0.0045(2) -0.13995(15) 0.00955(15) 0.0558(7) Uani 1 1 d .
O3 O -0.1740(2) -0.3449(2) 0.09415(15) 0.0588(7) Uani 1 1 d .
H3 H -0.1695 -0.3706 0.1480 0.088 Uiso 1 1 calc R
O2 O 0.1397(3) -0.3177(2) -0.0974(2) 0.0773(9) Uani 1 1 d .
H2A H 0.1938 -0.2688 -0.0885 0.116 Uiso 1 1 calc R
C17 C 0.0038(3) -0.1443(2) 0.1101(2) 0.0460(9) Uani 1 1 d .
H17 H -0.0833 -0.1285 0.1382 0.055 Uiso 1 1 calc R
C18 C 0.0424(3) -0.2611(2) 0.1303(2) 0.0518(10) Uani 1 1 d .
H18A H 0.0210 -0.2815 0.1952 0.062 Uiso 1 1 calc R
H18B H 0.1364 -0.2731 0.1191 0.062 Uiso 1 1 calc R
C20 C -0.0548(4) -0.2420(2) -0.0245(2) 0.0489(10) Uani 1 1 d .
H20 H -0.1495 -0.2328 -0.0389 0.059 Uiso 1 1 calc R
C19 C -0.0420(4) -0.3232(3) 0.0595(2) 0.0508(10) Uani 1 1 d .
H19 H 0.0021 -0.3905 0.0393 0.061 Uiso 1 1 calc R
C21 C 0.0145(4) -0.2725(3) -0.1136(2) 0.0626(11) Uani 1 1 d .
H21A H -0.0397 -0.3246 -0.1481 0.075 Uiso 1 1 calc R
H21B H 0.0242 -0.2082 -0.1531 0.075 Uiso 1 1 calc R

loop_
_atom_site_aniso_label
_atom_site_aniso_U_11
_atom_site_aniso_U_22
_atom_site_aniso_U_33
_atom_site_aniso_U_23
_atom_site_aniso_U_13
_atom_site_aniso_U_12
C9 0.060(3) 0.0445(19) 0.036(2) 0.0002(17) -0.0035(19) -0.006(2)
C14 0.056(3) 0.044(2) 0.034(2) 0.0007(16) 0.0036(18) 0.0017(19)
C3 0.051(2) 0.049(2) 0.046(2) 0.0027(17) -0.003(2) -0.002(2)
C15 0.048(2) 0.0400(18) 0.043(2) -0.0039(17) 0.0015(19) 0.0005(19)
C13 0.054(3) 0.051(2) 0.060(3) -0.0016(19) 0.007(2) -0.003(2)
C2 0.059(3) 0.0439(19) 0.051(2) -0.0055(16) -0.001(2) 0.000(2)
C1 0.050(3) 0.042(2) 0.045(2) -0.0052(17) -0.002(2) -0.0026(19)
C7 0.060(3) 0.061(2) 0.064(3) 0.006(2) -0.008(2) -0.009(2)
C16 0.055(3) 0.045(2) 0.044(2) -0.0041(18) 0.0107(19) -0.0032(19)
C8 0.049(2) 0.052(2) 0.036(2) 0.0037(16) -0.0054(18) -0.012(2)
C4 0.051(3) 0.060(2) 0.070(3) 0.007(2) 0.002(2) 0.005(2)
C10 0.074(3) 0.043(2) 0.068(3) 0.0003(19) 0.006(2) -0.011(2)
C6 0.051(3) 0.086(3) 0.066(3) 0.013(2) -0.002(2) -0.016(2)
C11 0.089(3) 0.046(2) 0.080(3) 0.003(2) 0.013(3) 0.006(3)
C5 0.059(3) 0.094(3) 0.062(3) 0.012(3) -0.002(2) 0.009(3)
C12 0.069(3) 0.057(2) 0.075(3) 0.007(2) 0.018(2) 0.010(2)
N1 0.0496(19) 0.0419(15) 0.0432(18) -0.0067(14) 0.0010(16) -0.0081(15)
N2 0.064(2) 0.0457(16) 0.0421(18) -0.0086(14) 0.0038(16) -0.0074(17)
N3 0.061(2) 0.0432(16) 0.0463(19) -0.0085(14) 0.0056(16) -0.0140(16)
O1 0.0904(19) 0.0362(12) 0.0409(15) 0.0054(10) -0.0101(13) -0.0067(13)
O3 0.0621(17) 0.0672(16) 0.0472(16) 0.0159(13) -0.0061(13) -0.0173(13)
O2 0.081(2) 0.0671(18) 0.084(2) -0.0031(17) 0.0179(18) 0.0062(17)
C17 0.048(2) 0.047(2) 0.043(2) -0.0025(16) -0.0012(18) -0.0075(19)
C18 0.061(3) 0.048(2) 0.046(2) 0.0051(17) -0.0103(19) -0.0062(18)
C20 0.065(3) 0.0375(18) 0.045(2) 0.0020(16) -0.009(2) -0.0098(18)
C19 0.060(3) 0.046(2) 0.047(2) 0.0046(18) -0.0025(19) -0.004(2)
C21 0.081(3) 0.058(2) 0.048(2) 0.0027(19) 0.001(2) -0.006(2)

loop_
_atom_type_symbol
_atom_type_description
_atom_type_scat_dispersion_real
_atom_type_scat_dispersion_imag
_atom_type_scat_source
C C 0.0033 0.0016 'International Tables Vol C Tables 4.2.6.8 and 6.1.1.4'
H H 0.0000 0.0000 'International Tables Vol C Tables 4.2.6.8 and 6.1.1.4'
N N 0.0061 0.0033 'International Tables Vol C Tables 4.2.6.8 and 6.1.1.4'
O O 0.0106 0.0060 'International Tables Vol C Tables 4.2.6.8 and 6.1.1.4'

loop_
_geom_angle_atom_site_label_1
_geom_angle_atom_site_label_2
_geom_angle_atom_site_label_3
_geom_angle
C10 C9 C14 118.4(3)
C10 C9 C8 122.4(3)
C14 C9 C8 119.2(3)
C13 C14 C9 118.3(3)
C13 C14 C1 121.6(3)
C9 C14 C1 120.1(3)
C4 C3 C8 120.3(4)
C4 C3 C2 120.9(3)
C8 C3 C2 118.8(3)
C16 C15 N3 107.1(3)
C16 C15 C1 131.9(3)
N3 C15 C1 121.0(3)
C12 C13 C14 121.8(3)
C1 C2 C3 122.9(3)
C2 C1 C14 119.3(3)
C2 C1 C15 119.4(3)
C14 C1 C15 121.3(3)
C6 C7 C8 120.7(4)
N1 C16 C15 106.0(3)
C3 C8 C7 117.2(3)
C3 C8 C9 119.6(3)
C7 C8 C9 123.2(3)
C5 C4 C3 121.0(4)
C11 C10 C9 121.0(4)
C7 C6 C5 121.6(4)
C10 C11 C12 121.3(3)
C4 C5 C6 119.2(4)
C13 C12 C11 119.1(4)
C16 N1 N2 110.7(3)
C16 N1 C17 131.2(3)
N2 N1 C17 118.0(3)
N3 N2 N1 106.7(3)
N2 N3 C15 109.5(3)
C17 O1 C20 108.7(2)
O1 C17 N1 106.5(3)
O1 C17 C18 103.8(2)
N1 C17 C18 116.3(3)
C17 C18 C19 102.1(3)
O1 C20 C21 109.7(3)
O1 C20 C19 106.2(2)
C21 C20 C19 116.2(3)
O3 C19 C18 112.8(3)
O3 C19 C20 107.5(3)
C18 C19 C20 102.9(3)
O2 C21 C20 112.8(3)

loop_
_geom_bond_atom_site_label_1
_geom_bond_atom_site_label_2
_geom_bond_distance
C9 C10 1.410(5)
C9 C14 1.418(4)
C9 C8 1.452(4)
C14 C13 1.412(5)
C14 C1 1.436(4)
C3 C4 1.388(5)
C3 C8 1.408(4)
C3 C2 1.428(5)
C15 C16 1.360(4)
C15 N3 1.370(4)
C15 C1 1.474(4)
C13 C12 1.375(4)
C2 C1 1.361(4)
C7 C6 1.360(5)
C7 C8 1.411(5)
C16 N1 1.340(4)
C4 C5 1.366(5)
C10 C11 1.369(5)
C6 C5 1.371(5)
C11 C12 1.377(5)
N1 N2 1.344(3)
N1 C17 1.448(4)
N2 N3 1.313(3)
O1 C17 1.415(3)
O1 C20 1.432(3)
O3 C19 1.438(4)
O2 C21 1.394(4)
C17 C18 1.511(4)
C18 C19 1.513(4)
C20 C21 1.480(4)
C20 C19 1.549(4)
